data_8105918
loop_
_publ_author_name
'Al-Ghulikah, Hanan A.'
'Ghabbour, Hazem A.'
'Tiekink, Edward R.T.'
'El-Emam, Ali A.'

_publ_section_title
;
 Crystal structure of 4-bromobenzyl
 (Z)-N-(adamantan-1-yl)morpholine-4-carbothioimidate, C22H29BrN2OS
;
_journal_issue 5
_journal_name_full 'Zeitschrift f\"ur Kristallographie - New Crystal Structures'
_journal_page_first 1001
_journal_page_last 1003
_journal_paper_doi 10.1515/ncrs-2019-0216
_journal_volume 234
_journal_year 2019
_chemical_formula_moiety 'C22 H29 Br N2 O S'
_chemical_formula_sum 'C22 H29 Br N2 O S'
_chemical_formula_weight 449.44
_space_group_crystal_system triclinic
_space_group_IT_number 2
_space_group_name_Hall '-P 1'
_space_group_name_H-M_alt 'P -1'
_atom_sites_solution_hydrogens geom
_atom_sites_solution_primary direct
_atom_sites_solution_secondary difmap
_audit_creation_method SHELXL-2014/7
_cell_angle_alpha 73.607(2)
_cell_angle_beta 84.7020(10)
_cell_angle_gamma 88.7210(10)
_cell_formula_units_Z 2
_cell_length_a 7.1722(3)
_cell_length_b 10.2350(4)
_cell_length_c 14.8756(6)
_cell_measurement_reflns_used 9704
_cell_measurement_temperature 296(2)
_cell_measurement_theta_max 30.26
_cell_measurement_theta_min 2.83
_cell_volume 1043.11(7)
_computing_cell_refinement 'SAINT [1]'
_computing_data_collection 'APEX2 [1]'
_computing_data_reduction 'SAINT [1]'
_computing_molecular_graphics 'ORTEP-3 for Windows [4]'
_computing_publication_material 'SHELXL-2014/7 [3]'
_computing_structure_refinement 'SHELXL-2014/7 [3]'
_computing_structure_solution 'SHELXS-97 [2]'
_diffrn_ambient_temperature 296(2)
_diffrn_measured_fraction_theta_full 0.999
_diffrn_measured_fraction_theta_max 0.995
_diffrn_measurement_device_type 'Bruker APEX-II'
_diffrn_measurement_method '\f and \w scans'
_diffrn_radiation_type MoK\a
_diffrn_radiation_wavelength 0.71073
_diffrn_reflns_av_R_equivalents 0.0659
_diffrn_reflns_av_unetI/netI 0.0918
_diffrn_reflns_Laue_measured_fraction_full 0.999
_diffrn_reflns_Laue_measured_fraction_max 0.995
_diffrn_reflns_limit_h_max 10
_diffrn_reflns_limit_h_min -11
_diffrn_reflns_limit_k_max 16
_diffrn_reflns_limit_k_min -15
_diffrn_reflns_limit_l_max 23
_diffrn_reflns_limit_l_min -23
_diffrn_reflns_number 29518
_diffrn_reflns_point_group_measured_fraction_full 0.999
_diffrn_reflns_point_group_measured_fraction_max 0.995
_diffrn_reflns_theta_full 25.242
_diffrn_reflns_theta_max 33.805
_diffrn_reflns_theta_min 2.074
_exptl_absorpt_coefficient_mu 2.085
_exptl_absorpt_correction_T_max 0.8000
_exptl_absorpt_correction_T_min 0.4592
_exptl_absorpt_correction_type multi-scan
_exptl_absorpt_process_details 'SADABS [1]'
_exptl_crystal_colour colourless
_exptl_crystal_density_diffrn 1.431
_exptl_crystal_description block
_exptl_crystal_F_000 468
_exptl_crystal_size_max 0.440
_exptl_crystal_size_mid 0.150
_exptl_crystal_size_min 0.110
_refine_diff_density_max 0.517
_refine_diff_density_min -0.471
_refine_diff_density_rms 0.100
_refine_ls_extinction_coef .
_refine_ls_extinction_method none
_refine_ls_goodness_of_fit_ref 1.005
_refine_ls_hydrogen_treatment constr
_refine_ls_matrix_type full
_refine_ls_number_parameters 244
_refine_ls_number_reflns 8337
_refine_ls_number_restraints 0
_refine_ls_restrained_S_all 1.005
_refine_ls_R_factor_all 0.1027
_refine_ls_R_factor_gt 0.0467
_refine_ls_shift/su_max 0.001
_refine_ls_shift/su_mean 0.000
_refine_ls_structure_factor_coef Fsqd
_refine_ls_weighting_details 'w=1/[\s^2^(Fo^2^)+(0.0319P)^2^+0.2184P] where P=(Fo^2^+2Fc^2^)/3'
_refine_ls_weighting_scheme calc
_refine_ls_wR_factor_gt 0.0748
_refine_ls_wR_factor_ref 0.0870
_reflns_Friedel_coverage 0.000
_reflns_Friedel_fraction_full .
_reflns_Friedel_fraction_max .
_reflns_number_gt 5322
_reflns_number_total 8337
_reflns_threshold_expression 'I > 2\s(I)'
_cod_data_source_file suppl_ncrs-2019-0216_suppl.cif
_cod_data_source_block shelx
_cod_database_code 8105918
_shelx_shelxl_version_number 2014/7
_shelx_space_group_comment
;
The symmetry employed for this shelxl refinement is uniquely defined
by the following loop, which should always be used as a source of
symmetry information in preference to the above space-group names.
They are only intended as comments.
;
_shelx_estimated_absorpt_t_min 0.461
_shelx_estimated_absorpt_t_max 0.803

loop_
_space_group_symop_operation_xyz
'x, y, z'
'-x, -y, -z'

loop_
_atom_site_label
_atom_site_type_symbol
_atom_site_fract_x
_atom_site_fract_y
_atom_site_fract_z
_atom_site_U_iso_or_equiv
_atom_site_adp_type
_atom_site_occupancy
_atom_site_site_symmetry_order
_atom_site_calc_flag
_atom_site_refinement_flags_posn
_atom_site_refinement_flags_adp
_atom_site_refinement_flags_occupancy
_atom_site_disorder_assembly
_atom_site_disorder_group
Br1 Br 1.20216(3) 0.36045(2) 0.54756(2) 0.02552(6) Uani 1 1 d . . . . .
S1 S 0.55468(6) 0.14208(4) 0.28378(3) 0.01351(9) Uani 1 1 d . . . . .
O1 O 1.14454(17) 0.01989(12) 0.07956(9) 0.0182(3) Uani 1 1 d . . . . .
N1 N 0.87498(18) 0.15584(14) 0.17322(9) 0.0113(3) Uani 1 1 d . . . . .
N2 N 0.73859(18) 0.36611(14) 0.16104(9) 0.0118(3) Uani 1 1 d . . . . .
C1 C 0.7319(2) 0.23870(16) 0.19672(11) 0.0108(3) Uani 1 1 d . . . . .
C2 C 0.7038(2) 0.03562(17) 0.36897(12) 0.0163(3) Uani 1 1 d . . . . .
H2A H 0.6252 -0.0259 0.4189 0.020 Uiso 1 1 calc R U . . .
H2B H 0.7840 -0.0192 0.3380 0.020 Uiso 1 1 calc R U . . .
C3 C 0.8239(2) 0.11681(16) 0.41139(11) 0.0140(3) Uani 1 1 d . . . . .
C4 C 1.0159(2) 0.12684(18) 0.38708(12) 0.0161(3) Uani 1 1 d . . . . .
H4 H 1.0697 0.0843 0.3435 0.019 Uiso 1 1 calc R U . . .
C5 C 1.1287(2) 0.19982(18) 0.42722(12) 0.0166(3) Uani 1 1 d . . . . .
H5 H 1.2571 0.2063 0.4107 0.020 Uiso 1 1 calc R U . . .
C6 C 1.0475(2) 0.26246(17) 0.49185(12) 0.0168(4) Uani 1 1 d . . . . .
C7 C 0.8560(3) 0.25542(18) 0.51715(12) 0.0196(4) Uani 1 1 d . . . . .
H7 H 0.8027 0.2982 0.5607 0.023 Uiso 1 1 calc R U . . .
C8 C 0.7465(2) 0.18307(18) 0.47583(12) 0.0181(4) Uani 1 1 d . . . . .
H8 H 0.6177 0.1786 0.4915 0.022 Uiso 1 1 calc R U . . .
C9 C 1.0376(2) 0.22895(17) 0.11485(12) 0.0146(3) Uani 1 1 d . . . . .
H9A H 1.0759 0.3009 0.1400 0.018 Uiso 1 1 calc R U . . .
H9B H 1.0053 0.2698 0.0511 0.018 Uiso 1 1 calc R U . . .
C10 C 1.1958(2) 0.12835(18) 0.11499(13) 0.0163(3) Uani 1 1 d . . . . .
H10A H 1.3042 0.1755 0.0767 0.020 Uiso 1 1 calc R U . . .
H10B H 1.2305 0.0911 0.1787 0.020 Uiso 1 1 calc R U . . .
C11 C 0.9860(2) -0.05104(17) 0.13587(13) 0.0175(4) Uani 1 1 d . . . . .
H11A H 1.0193 -0.0918 0.1995 0.021 Uiso 1 1 calc R U . . .
H11B H 0.9510 -0.1238 0.1108 0.021 Uiso 1 1 calc R U . . .
C12 C 0.8209(2) 0.04254(17) 0.13826(12) 0.0142(3) Uani 1 1 d . . . . .
H12A H 0.7803 0.0779 0.0756 0.017 Uiso 1 1 calc R U . . .
H12B H 0.7175 -0.0077 0.1791 0.017 Uiso 1 1 calc R U . . .
C13 C 0.6064(2) 0.46803(16) 0.18183(11) 0.0111(3) Uani 1 1 d . . . . .
C14 C 0.5903(2) 0.47399(17) 0.28468(11) 0.0137(3) Uani 1 1 d . . . . .
H14A H 0.5425 0.3879 0.3261 0.016 Uiso 1 1 calc R U . . .
H14B H 0.7129 0.4895 0.3023 0.016 Uiso 1 1 calc R U . . .
C15 C 0.4107(2) 0.44547(17) 0.15427(12) 0.0139(3) Uani 1 1 d . . . . .
H15A H 0.4202 0.4413 0.0897 0.017 Uiso 1 1 calc R U . . .
H15B H 0.3600 0.3594 0.1943 0.017 Uiso 1 1 calc R U . . .
C16 C 0.6827(2) 0.60650(16) 0.11913(12) 0.0140(3) Uani 1 1 d . . . . .
H16A H 0.8054 0.6223 0.1367 0.017 Uiso 1 1 calc R U . . .
H16B H 0.6966 0.6048 0.0540 0.017 Uiso 1 1 calc R U . . .
C17 C 0.4575(2) 0.58975(17) 0.29518(12) 0.0166(4) Uani 1 1 d . . . . .
H17 H 0.4466 0.5923 0.3608 0.020 Uiso 1 1 calc R U . . .
C18 C 0.2631(2) 0.56547(18) 0.26744(13) 0.0192(4) Uani 1 1 d . . . . .
H18A H 0.1790 0.6379 0.2751 0.023 Uiso 1 1 calc R U . . .
H18B H 0.2121 0.4798 0.3080 0.023 Uiso 1 1 calc R U . . .
C19 C 0.2790(2) 0.56173(18) 0.16454(13) 0.0177(4) Uani 1 1 d . . . . .
H19 H 0.1549 0.5461 0.1468 0.021 Uiso 1 1 calc R U . . .
C20 C 0.3584(3) 0.69740(18) 0.10043(13) 0.0196(4) Uani 1 1 d . . . . .
H20A H 0.2746 0.7710 0.1059 0.024 Uiso 1 1 calc R U . . .
H20B H 0.3693 0.6949 0.0355 0.024 Uiso 1 1 calc R U . . .
C21 C 0.5518(2) 0.72245(17) 0.12900(12) 0.0164(4) Uani 1 1 d . . . . .
H21 H 0.6027 0.8092 0.0881 0.020 Uiso 1 1 calc R U . . .
C22 C 0.5343(3) 0.72672(17) 0.23178(12) 0.0178(4) Uani 1 1 d . . . . .
H22A H 0.6560 0.7442 0.2497 0.021 Uiso 1 1 calc R U . . .
H22B H 0.4506 0.7995 0.2390 0.021 Uiso 1 1 calc R U . . .

loop_
_atom_site_aniso_label
_atom_site_aniso_U_11
_atom_site_aniso_U_22
_atom_site_aniso_U_33
_atom_site_aniso_U_23
_atom_site_aniso_U_13
_atom_site_aniso_U_12
Br1 0.03131(12) 0.02362(11) 0.02525(11) -0.01027(8) -0.00996(8) -0.00231(8)
S1 0.01046(19) 0.0123(2) 0.0169(2) -0.00321(16) 0.00062(15) -0.00109(15)
O1 0.0168(6) 0.0186(6) 0.0222(7) -0.0119(5) 0.0017(5) 0.0015(5)
N1 0.0097(6) 0.0105(6) 0.0148(7) -0.0059(5) 0.0009(5) -0.0001(5)
N2 0.0108(6) 0.0121(7) 0.0133(7) -0.0050(5) -0.0016(5) 0.0014(5)
C1 0.0084(7) 0.0133(8) 0.0119(7) -0.0053(6) -0.0014(6) -0.0008(6)
C2 0.0185(8) 0.0120(8) 0.0161(8) -0.0002(6) -0.0009(7) -0.0021(7)
C3 0.0185(8) 0.0092(7) 0.0118(8) 0.0011(6) -0.0007(6) -0.0004(6)
C4 0.0179(8) 0.0178(9) 0.0119(8) -0.0038(7) -0.0001(6) 0.0019(7)
C5 0.0142(8) 0.0198(9) 0.0145(8) -0.0030(7) -0.0006(6) 0.0008(7)
C6 0.0213(9) 0.0131(8) 0.0154(8) -0.0017(7) -0.0053(7) -0.0012(7)
C7 0.0242(9) 0.0183(9) 0.0163(9) -0.0065(7) 0.0019(7) 0.0035(7)
C8 0.0160(8) 0.0174(9) 0.0184(9) -0.0019(7) 0.0019(7) -0.0005(7)
C9 0.0100(8) 0.0139(8) 0.0201(9) -0.0061(7) 0.0019(7) -0.0013(6)
C10 0.0116(8) 0.0181(9) 0.0211(9) -0.0092(7) 0.0004(7) 0.0008(7)
C11 0.0180(8) 0.0120(8) 0.0242(9) -0.0082(7) -0.0010(7) 0.0008(7)
C12 0.0138(8) 0.0122(8) 0.0183(8) -0.0069(6) -0.0014(6) -0.0007(6)
C13 0.0115(7) 0.0092(7) 0.0129(8) -0.0040(6) -0.0011(6) 0.0020(6)
C14 0.0156(8) 0.0123(8) 0.0132(8) -0.0036(6) -0.0014(6) -0.0002(6)
C15 0.0138(8) 0.0122(8) 0.0168(8) -0.0053(6) -0.0029(6) 0.0013(6)
C16 0.0156(8) 0.0114(8) 0.0143(8) -0.0029(6) -0.0002(6) 0.0004(6)
C17 0.0229(9) 0.0147(8) 0.0135(8) -0.0073(7) 0.0014(7) 0.0019(7)
C18 0.0183(9) 0.0147(8) 0.0235(9) -0.0057(7) 0.0048(7) 0.0036(7)
C19 0.0115(8) 0.0185(9) 0.0240(9) -0.0071(7) -0.0037(7) 0.0035(7)
C20 0.0231(9) 0.0162(9) 0.0202(9) -0.0059(7) -0.0057(7) 0.0094(7)
C21 0.0215(9) 0.0097(8) 0.0168(8) -0.0023(6) 0.0000(7) 0.0015(7)
C22 0.0243(9) 0.0123(8) 0.0181(9) -0.0072(7) 0.0003(7) 0.0009(7)

loop_
_atom_type_symbol
_atom_type_description
_atom_type_scat_dispersion_real
_atom_type_scat_dispersion_imag
_atom_type_scat_source
C C 0.0033 0.0016 'International Tables Vol C Tables 4.2.6.8 and 6.1.1.4'
H H 0.0000 0.0000 'International Tables Vol C Tables 4.2.6.8 and 6.1.1.4'
Br Br -0.2901 2.4595 'International Tables Vol C Tables 4.2.6.8 and 6.1.1.4'
N N 0.0061 0.0033 'International Tables Vol C Tables 4.2.6.8 and 6.1.1.4'
O O 0.0106 0.0060 'International Tables Vol C Tables 4.2.6.8 and 6.1.1.4'
S S 0.1246 0.1234 'International Tables Vol C Tables 4.2.6.8 and 6.1.1.4'

loop_
_geom_angle_atom_site_label_1
_geom_angle_atom_site_label_2
_geom_angle_atom_site_label_3
_geom_angle
_geom_angle_site_symmetry_1
_geom_angle_site_symmetry_3
C1 S1 C2 100.28(7) . .
C10 O1 C11 109.80(13) . .
C1 N1 C9 115.19(13) . .
C1 N1 C12 117.52(13) . .
C9 N1 C12 110.47(13) . .
C1 N2 C13 127.47(14) . .
N2 C1 N1 120.50(14) . .
N2 C1 S1 127.11(13) . .
N1 C1 S1 112.33(11) . .
C3 C2 S1 113.10(12) . .
C3 C2 H2A 109.0 . .
S1 C2 H2A 109.0 . .
C3 C2 H2B 109.0 . .
S1 C2 H2B 109.0 . .
H2A C2 H2B 107.8 . .
C4 C3 C8 118.49(16) . .
C4 C3 C2 120.36(16) . .
C8 C3 C2 121.15(16) . .
C5 C4 C3 120.78(17) . .
C5 C4 H4 119.6 . .
C3 C4 H4 119.6 . .
C6 C5 C4 119.12(16) . .
C6 C5 H5 120.4 . .
C4 C5 H5 120.4 . .
C7 C6 C5 121.59(17) . .
C7 C6 Br1 119.36(14) . .
C5 C6 Br1 119.05(13) . .
C6 C7 C8 118.26(17) . .
C6 C7 H7 120.9 . .
C8 C7 H7 120.9 . .
C7 C8 C3 121.74(16) . .
C7 C8 H8 119.1 . .
C3 C8 H8 119.1 . .
N1 C9 C10 108.47(13) . .
N1 C9 H9A 110.0 . .
C10 C9 H9A 110.0 . .
N1 C9 H9B 110.0 . .
C10 C9 H9B 110.0 . .
H9A C9 H9B 108.4 . .
O1 C10 C9 111.81(13) . .
O1 C10 H10A 109.3 . .
C9 C10 H10A 109.3 . .
O1 C10 H10B 109.3 . .
C9 C10 H10B 109.3 . .
H10A C10 H10B 107.9 . .
O1 C11 C12 111.76(14) . .
O1 C11 H11A 109.3 . .
C12 C11 H11A 109.3 . .
O1 C11 H11B 109.3 . .
C12 C11 H11B 109.3 . .
H11A C11 H11B 107.9 . .
N1 C12 C11 109.58(13) . .
N1 C12 H12A 109.8 . .
C11 C12 H12A 109.8 . .
N1 C12 H12B 109.8 . .
C11 C12 H12B 109.8 . .
H12A C12 H12B 108.2 . .
N2 C13 C15 110.43(13) . .
N2 C13 C16 105.34(13) . .
C15 C13 C16 108.81(13) . .
N2 C13 C14 115.05(13) . .
C15 C13 C14 109.22(13) . .
C16 C13 C14 107.74(13) . .
C17 C14 C13 109.61(13) . .
C17 C14 H14A 109.7 . .
C13 C14 H14A 109.7 . .
C17 C14 H14B 109.7 . .
C13 C14 H14B 109.7 . .
H14A C14 H14B 108.2 . .
C19 C15 C13 110.44(14) . .
C19 C15 H15A 109.6 . .
C13 C15 H15A 109.6 . .
C19 C15 H15B 109.6 . .
C13 C15 H15B 109.6 . .
H15A C15 H15B 108.1 . .
C21 C16 C13 111.17(13) . .
C21 C16 H16A 109.4 . .
C13 C16 H16A 109.4 . .
C21 C16 H16B 109.4 . .
C13 C16 H16B 109.4 . .
H16A C16 H16B 108.0 . .
C18 C17 C22 109.12(14) . .
C18 C17 C14 109.93(14) . .
C22 C17 C14 110.14(14) . .
C18 C17 H17 109.2 . .
C22 C17 H17 109.2 . .
C14 C17 H17 109.2 . .
C17 C18 C19 109.52(14) . .
C17 C18 H18A 109.8 . .
C19 C18 H18A 109.8 . .
C17 C18 H18B 109.8 . .
C19 C18 H18B 109.8 . .
H18A C18 H18B 108.2 . .
C20 C19 C15 109.47(14) . .
C20 C19 C18 109.72(15) . .
C15 C19 C18 108.90(14) . .
C20 C19 H19 109.6 . .
C15 C19 H19 109.6 . .
C18 C19 H19 109.6 . .
C19 C20 C21 109.49(14) . .
C19 C20 H20A 109.8 . .
C21 C20 H20A 109.8 . .
C19 C20 H20B 109.8 . .
C21 C20 H20B 109.8 . .
H20A C20 H20B 108.2 . .
C16 C21 C20 109.16(14) . .
C16 C21 C22 109.14(13) . .
C20 C21 C22 109.72(14) . .
C16 C21 H21 109.6 . .
C20 C21 H21 109.6 . .
C22 C21 H21 109.6 . .
C17 C22 C21 109.12(14) . .
C17 C22 H22A 109.9 . .
C21 C22 H22A 109.9 . .
C17 C22 H22B 109.9 . .
C21 C22 H22B 109.9 . .
H22A C22 H22B 108.3 . .

loop_
_geom_bond_atom_site_label_1
_geom_bond_atom_site_label_2
_geom_bond_distance
_geom_bond_site_symmetry_2
Br1 C6 1.9004(17) .
S1 C1 1.8167(16) .
S1 C2 1.8319(17) .
O1 C10 1.425(2) .
O1 C11 1.428(2) .
N1 C1 1.399(2) .
N1 C9 1.469(2) .
N1 C12 1.471(2) .
N2 C1 1.262(2) .
N2 C13 1.472(2) .
C2 C3 1.503(2) .
C2 H2A 0.9700 .
C2 H2B 0.9700 .
C3 C4 1.390(2) .
C3 C8 1.393(3) .
C4 C5 1.392(2) .
C4 H4 0.9300 .
C5 C6 1.379(3) .
C5 H5 0.9300 .
C6 C7 1.388(3) .
C7 C8 1.384(3) .
C7 H7 0.9300 .
C8 H8 0.9300 .
C9 C10 1.515(2) .
C9 H9A 0.9700 .
C9 H9B 0.9700 .
C10 H10A 0.9700 .
C10 H10B 0.9700 .
C11 C12 1.511(2) .
C11 H11A 0.9700 .
C11 H11B 0.9700 .
C12 H12A 0.9700 .
C12 H12B 0.9700 .
C13 C15 1.538(2) .
C13 C16 1.540(2) .
C13 C14 1.542(2) .
C14 C17 1.537(2) .
C14 H14A 0.9700 .
C14 H14B 0.9700 .
C15 C19 1.536(2) .
C15 H15A 0.9700 .
C15 H15B 0.9700 .
C16 C21 1.528(2) .
C16 H16A 0.9700 .
C16 H16B 0.9700 .
C17 C18 1.535(2) .
C17 C22 1.533(2) .
C17 H17 0.9800 .
C18 C19 1.536(3) .
C18 H18A 0.9700 .
C18 H18B 0.9700 .
C19 C20 1.533(3) .
C19 H19 0.9800 .
C20 C21 1.535(2) .
C20 H20A 0.9700 .
C20 H20B 0.9700 .
C21 C22 1.535(2) .
C21 H21 0.9800 .
C22 H22A 0.9700 .
C22 H22B 0.9700 .

loop_
_geom_torsion_atom_site_label_1
_geom_torsion_atom_site_label_2
_geom_torsion_atom_site_label_3
_geom_torsion_atom_site_label_4
_geom_torsion
_geom_torsion_site_symmetry_1
_geom_torsion_site_symmetry_2
_geom_torsion_site_symmetry_3
_geom_torsion_site_symmetry_4
C13 N2 C1 N1 -176.37(14) . . . .
C13 N2 C1 S1 0.9(2) . . . .
C9 N1 C1 N2 6.9(2) . . . .
C12 N1 C1 N2 -125.98(16) . . . .
C9 N1 C1 S1 -170.70(11) . . . .
C12 N1 C1 S1 56.40(16) . . . .
C2 S1 C1 N2 -130.63(15) . . . .
C2 S1 C1 N1 46.80(13) . . . .
C1 S1 C2 C3 61.56(14) . . . .
S1 C2 C3 C4 -108.48(16) . . . .
S1 C2 C3 C8 71.76(18) . . . .
C8 C3 C4 C5 0.9(2) . . . .
C2 C3 C4 C5 -178.87(15) . . . .
C3 C4 C5 C6 0.0(2) . . . .
C4 C5 C6 C7 -0.6(3) . . . .
C4 C5 C6 Br1 179.35(12) . . . .
C5 C6 C7 C8 0.1(3) . . . .
Br1 C6 C7 C8 -179.79(13) . . . .
C6 C7 C8 C3 0.9(3) . . . .
C4 C3 C8 C7 -1.4(3) . . . .
C2 C3 C8 C7 178.41(15) . . . .
C1 N1 C9 C10 166.79(14) . . . .
C12 N1 C9 C10 -57.11(17) . . . .
C11 O1 C10 C9 -59.41(17) . . . .
N1 C9 C10 O1 58.98(18) . . . .
C10 O1 C11 C12 58.15(18) . . . .
C1 N1 C12 C11 -168.44(14) . . . .
C9 N1 C12 C11 56.60(17) . . . .
O1 C11 C12 N1 -57.01(18) . . . .
C1 N2 C13 C15 -63.1(2) . . . .
C1 N2 C13 C16 179.58(15) . . . .
C1 N2 C13 C14 61.1(2) . . . .
N2 C13 C14 C17 176.60(13) . . . .
C15 C13 C14 C17 -58.58(17) . . . .
C16 C13 C14 C17 59.46(17) . . . .
N2 C13 C15 C19 -173.08(13) . . . .
C16 C13 C15 C19 -57.92(17) . . . .
C14 C13 C15 C19 59.45(17) . . . .
N2 C13 C16 C21 176.56(13) . . . .
C15 C13 C16 C21 58.14(17) . . . .
C14 C13 C16 C21 -60.17(17) . . . .
C13 C14 C17 C18 59.49(17) . . . .
C13 C14 C17 C22 -60.79(18) . . . .
C22 C17 C18 C19 60.57(18) . . . .
C14 C17 C18 C19 -60.32(18) . . . .
C13 C15 C19 C20 59.82(18) . . . .
C13 C15 C19 C18 -60.14(17) . . . .
C17 C18 C19 C20 -59.75(18) . . . .
C17 C18 C19 C15 60.05(18) . . . .
C15 C19 C20 C21 -60.39(19) . . . .
C18 C19 C20 C21 59.06(18) . . . .
C13 C16 C21 C20 -59.46(18) . . . .
C13 C16 C21 C22 60.44(18) . . . .
C19 C20 C21 C16 59.98(18) . . . .
C19 C20 C21 C22 -59.57(18) . . . .
C18 C17 C22 C21 -60.83(18) . . . .
C14 C17 C22 C21 59.93(18) . . . .
C16 C21 C22 C17 -59.04(18) . . . .
C20 C21 C22 C17 60.52(18) . . . .
